data_7134731
loop_
_publ_author_name
'Huerfano, I. J.'
'Gorobets, Evgueni'
'Zhou, Wen'
'Piers, Warren E.'
'Van Humbeck, Jeffrey F.'
'Derksen, Darren J.'

_publ_section_title
;
 Development of electronically tuneable N-heterocyclic borates.
;
_journal_issue 57
_journal_name_full 'Chemical communications (Cambridge, England)'
_journal_page_first 10610
_journal_page_last 10613
_journal_paper_doi 10.1039/d5cc01578b
_journal_volume 61
_journal_year 2025
_chemical_formula_moiety '2(Cl), 2(C32 H46 B N8), 2(C2.5 H5)'
_chemical_formula_sum 'C69 H102 B2 Cl2 N16'
_chemical_formula_weight 1248.18
_space_group_crystal_system monoclinic
_space_group_IT_number 14
_space_group_name_Hall '-P 2ybc'
_space_group_name_H-M_alt 'P 1 21/c 1'
_atom_sites_solution_hydrogens geom
_atom_sites_solution_primary iterative
_audit_creation_date 2025-04-30
_audit_creation_method
;
Olex2 1.5
(compiled 2025.04.05 svn.rf049d14d for OlexSys, GUI svn.r7224)
;
_audit_update_record
;
2025-04-30 deposited with the CCDC.	2025-06-12 downloaded from the CCDC.
;
_cell_angle_alpha 90
_cell_angle_beta 95.393(2)
_cell_angle_gamma 90
_cell_formula_units_Z 2
_cell_length_a 7.6519(2)
_cell_length_b 18.4389(4)
_cell_length_c 28.0176(7)
_cell_measurement_reflns_used 4670
_cell_measurement_temperature 173.15
_cell_measurement_theta_max 72.19
_cell_measurement_theta_min 2.87
_cell_volume 3935.58(17)
_computing_molecular_graphics 'Olex2 1.5 (Dolomanov et al., 2009)'
_computing_publication_material 'Olex2 1.5 (Dolomanov et al., 2009)'
_computing_structure_refinement 'SHELXL 2018/3 (Sheldrick, 2015)'
_computing_structure_solution 'olex2.solve 1.5 (Bourhis et al., 2015)'
_diffrn_ambient_temperature 173.15
_diffrn_measured_fraction_theta_full 0.999
_diffrn_measured_fraction_theta_max 0.989
_diffrn_measurement_device_type 'Bruker APEX-II CCD'
_diffrn_measurement_method '\f and \w scans'
_diffrn_radiation_type CuK\a
_diffrn_radiation_wavelength 1.54178
_diffrn_reflns_av_R_equivalents 0.0853
_diffrn_reflns_av_unetI/netI 0.0839
_diffrn_reflns_Laue_measured_fraction_full 0.999
_diffrn_reflns_Laue_measured_fraction_max 0.989
_diffrn_reflns_limit_h_max 8
_diffrn_reflns_limit_h_min -9
_diffrn_reflns_limit_k_max 22
_diffrn_reflns_limit_k_min -22
_diffrn_reflns_limit_l_max 32
_diffrn_reflns_limit_l_min -34
_diffrn_reflns_number 27360
_diffrn_reflns_point_group_measured_fraction_full 0.999
_diffrn_reflns_point_group_measured_fraction_max 0.989
_diffrn_reflns_theta_full 67.679
_diffrn_reflns_theta_max 72.359
_diffrn_reflns_theta_min 2.873
_exptl_absorpt_coefficient_mu 1.098
_exptl_absorpt_correction_T_max 0.7536
_exptl_absorpt_correction_T_min 0.6147
_exptl_absorpt_correction_type multi-scan
_exptl_absorpt_process_details
;
SADABS-2016/2 (Bruker,2016/2) was used for absorption correction.
wR2(int) was 0.1046 before and 0.0807 after correction.
The Ratio of minimum to maximum transmission is 0.8157.
The \l/2 correction factor is Not present.
;
_exptl_crystal_colour Colorless
_exptl_crystal_density_diffrn 1.053
_exptl_crystal_description Block
_exptl_crystal_F_000 1344
_exptl_crystal_size_max 0.319
_exptl_crystal_size_mid 0.097
_exptl_crystal_size_min 0.024
_refine_diff_density_max 1.207
_refine_diff_density_min -0.375
_refine_diff_density_rms 0.094
_refine_ls_extinction_method none
_refine_ls_goodness_of_fit_ref 1.117
_refine_ls_hydrogen_treatment constr
_refine_ls_matrix_type full
_refine_ls_number_parameters 589
_refine_ls_number_reflns 7719
_refine_ls_number_restraints 420
_refine_ls_restrained_S_all 1.129
_refine_ls_R_factor_all 0.1131
_refine_ls_R_factor_gt 0.0846
_refine_ls_shift/su_max 0.001
_refine_ls_shift/su_mean 0.000
_refine_ls_structure_factor_coef Fsqd
_refine_ls_weighting_details
'w=exp[0.5000(sin\q/\l)^2^)]/[\s^2^(Fo^2^)+(0.1579P)^2^+0.2307P+0.5000] where P=(Fo^2^+2Fc^2^)/3'
_refine_ls_weighting_scheme calc
_refine_ls_wR_factor_gt 0.2261
_refine_ls_wR_factor_ref 0.2568
_reflns_Friedel_coverage 0.000
_reflns_number_gt 5278
_reflns_number_total 7719
_reflns_threshold_expression 'I > 2\s(I)'
_cod_data_source_file d5cc01578b2.cif
_cod_data_source_block '[H2B(Pm)4]Cl_0m_a'
_cod_depositor_comments 'Adding full bibliography for 7134731--7134734.cif.'
_cod_database_code 7134731
_shelx_shelxl_version_number 2018/3
_shelx_space_group_comment
;
The symmetry employed for this shelxl refinement is uniquely defined
by the following loop, which should always be used as a source of
symmetry information in preference to the above space-group names.
They are only intended as comments.
;
_shelx_estimated_absorpt_t_max 0.974
_shelx_estimated_absorpt_t_min 0.721
_olex2_refinement_description
;
1. Fixed Uiso
 At 1.2 times of:
  All C(H) groups, H8 of N8, H7Z of N7, H3 of N3, All C(H,H) groups
 At 1.5 times of:
  All C(H,H,H) groups, H5 of N5, All C(H,H,H,H,H,H) groups
2. Restrained distances
 C47-C37 = C37-C39 = C39-C40 = C40-C38
 1.4 with sigma of 0.02
 C37-C40 = C38-C39
 2.2 with sigma of 0.01
 C30-C44 = C30-C45 = C30-C46 = C37-C50 = C50-C51 = C51-C52
 1.6 with sigma of 0.02
3. Uiso/Uaniso restraints and constraints
C31 \\sim C32 \\sim C33 \\sim C34 \\sim C35 \\sim C36 \\sim C22 \\sim C26 \\sim
C27 \\sim C24 \\sim C25 \\sim C19 \\sim C1 \\sim C28 \\sim C29 \\sim C41 \\sim
C42 \\sim C43: within 2A with sigma of 0.01 and sigma for terminal atoms of
0.02 within 2A
C44 \\sim C45 \\sim C46 \\sim C10 \\sim C20 \\sim C21: within 2A with sigma of
0.01 and sigma for terminal atoms of 0.02 within 2A
C38 \\sim C47 \\sim C37 \\sim C39 \\sim C40 \\sim C50 \\sim C51 \\sim C52:
within 2A with sigma of 0.01 and sigma for terminal atoms of 0.002 within 2A
Uanis(C31) \\sim Ueq, Uanis(C32) \\sim Ueq, Uanis(C33) \\sim Ueq, Uanis(C34)
\\sim Ueq, Uanis(C35) \\sim Ueq, Uanis(C36) \\sim Ueq, Uanis(C22) \\sim Ueq,
Uanis(C26) \\sim Ueq, Uanis(C27) \\sim Ueq, Uanis(C24) \\sim Ueq, Uanis(C25)
\\sim Ueq, Uanis(C19) \\sim Ueq, Uanis(C1) \\sim Ueq, Uanis(C28) \\sim Ueq,
Uanis(C29) \\sim Ueq, Uanis(C41) \\sim Ueq, Uanis(C42) \\sim Ueq, Uanis(C43)
\\sim Ueq: with sigma of 0.01 and sigma for terminal atoms of 0.02
Uanis(C44) \\sim Ueq, Uanis(C45) \\sim Ueq, Uanis(C46) \\sim Ueq, Uanis(C10)
\\sim Ueq, Uanis(C20) \\sim Ueq, Uanis(C21) \\sim Ueq: with sigma of 0.01 and
sigma for terminal atoms of 0.02
Uanis(C38) \\sim Ueq, Uanis(C47) \\sim Ueq, Uanis(C37) \\sim Ueq, Uanis(C39)
\\sim Ueq, Uanis(C40) \\sim Ueq, Uanis(C50) \\sim Ueq, Uanis(C51) \\sim Ueq,
Uanis(C52) \\sim Ueq: with sigma of 0.01 and sigma for terminal atoms of 0.002
Uanis(Cl1) \\sim Ueq, Uanis(N6) \\sim Ueq, Uanis(N1) \\sim Ueq: with sigma of
0.01 and sigma for terminal atoms of 0.02
4. Others
 Sof(C22)=Sof(H22A)=Sof(H22B)=Sof(H22C)=Sof(C32)=Sof(H32A)=Sof(H32B)=Sof(H32C)=
 Sof(C33)=Sof(H33A)=Sof(H33B)=Sof(H33C)=1-FVAR(1)
 Sof(C31)=Sof(H31A)=Sof(H31B)=Sof(H31C)=Sof(C26)=Sof(H26A)=Sof(H26B)=Sof(H26C)=
 Sof(C27)=Sof(H27A)=Sof(H27B)=Sof(H27C)=FVAR(1)
 Sof(H8)=Sof(C34)=Sof(H34A)=Sof(H34B)=Sof(H34C)=Sof(C35)=Sof(H35A)=Sof(H35B)=
 Sof(H35C)=Sof(C36)=Sof(H36A)=Sof(H36B)=Sof(H36C)=1-FVAR(2)
 Sof(H7Z)=Sof(C19)=Sof(H19A)=Sof(H19B)=Sof(H19C)=Sof(C24)=Sof(H24A)=Sof(H24B)=
 Sof(H24C)=Sof(C25)=Sof(H25A)=Sof(H25B)=Sof(H25C)=FVAR(2)
 Sof(H5)=Sof(C41)=Sof(H41A)=Sof(H41B)=Sof(H41C)=Sof(C42)=Sof(C43)=Sof(H43A)=
 Sof(H43B)=Sof(H43C)=1-FVAR(3)
 Sof(H42A)=Sof(H42B)=Sof(H42C)=Sof(H42D)=Sof(H42E)=Sof(H42F)=0.5*(1-FVAR(4))
 Sof(H3)=Sof(C1)=Sof(H1A)=Sof(H1B)=Sof(H1C)=Sof(C28)=Sof(H28A)=Sof(H28B)=
 Sof(H28C)=Sof(C29)=Sof(H29A)=Sof(H29B)=Sof(H29C)=FVAR(3)
 Sof(C44)=Sof(H44A)=Sof(H44B)=Sof(H44C)=Sof(C45)=Sof(H45A)=Sof(H45B)=Sof(H45C)=
 Sof(C46)=1-FVAR(4)
 Sof(H46A)=Sof(H46B)=Sof(H46C)=Sof(H46D)=Sof(H46E)=Sof(H46F)=0.5*(1-FVAR(5))
 Sof(C10)=Sof(H10A)=Sof(H10B)=Sof(H10C)=Sof(C20)=Sof(H20A)=Sof(H20B)=Sof(H20C)=
 Sof(C21)=Sof(H21A)=Sof(H21B)=Sof(H21C)=FVAR(4)
 Sof(C50)=Sof(H50A)=Sof(H50B)=Sof(C51)=Sof(H51A)=Sof(H51B)=Sof(C52)=Sof(H52A)=
 Sof(H52B)=Sof(H52C)=0.5*(1-FVAR(6))
 Sof(C38)=Sof(H38A)=Sof(H38B)=Sof(H38C)=Sof(C39)=Sof(H39A)=Sof(H39B)=Sof(C40)=
 Sof(H40A)=Sof(H40B)=0.5*FVAR(6)
 Fixed Sof: C37(0.5) C47(0.5) H47A(0.5) H47B(0.5) H47C(0.5)
5.a Secondary CH2 refined with riding coordinates:
 C50(H50A,H50B), C51(H51A,H51B), C39(H39A,H39B), C40(H40A,H40B)
5.b Aromatic/amide H refined with riding coordinates:
 C2(H2), N3(H3), C4(H4), N5(H5), N7(H7Z), C7(H7), N8(H8), C9(H9), C12(H12),
 C14(H14), C16(H16), C18(H18)
5.c Disordered Me refined with riding coordinates:
 C42(H42A,H42B,H42C,H42D,H42E,H42F), C46(H46A,H46B,H46C,H46D,H46E,H46F)
5.d Idealised Me refined as rotating group:
 C52(H52A,H52B,H52C), C31(H31A,H31B,H31C), C26(H26A,H26B,H26C), C27(H27A,H27B,
 H27C), C19(H19A,H19B,H19C), C24(H24A,H24B,H24C), C25(H25A,H25B,H25C), C1(H1A,
 H1B,H1C), C28(H28A,H28B,H28C), C29(H29A,H29B,H29C), C10(H10A,H10B,H10C),
 C20(H20A,H20B,H20C), C21(H21A,H21B,H21C), C38(H38A,H38B,H38C), C47(H47A,H47B,
 H47C), C22(H22A,H22B,H22C), C32(H32A,H32B,H32C), C33(H33A,H33B,H33C), C34(H34A,
 H34B,H34C), C35(H35A,H35B,H35C), C36(H36A,H36B,H36C), C41(H41A,H41B,H41C),
 C43(H43A,H43B,H43C), C44(H44A,H44B,H44C), C45(H45A,H45B,H45C)
;
_olex2_submission_special_instructions 'No special instructions were received'

loop_
_space_group_symop_operation_xyz
'x, y, z'
'-x, y+1/2, -z+1/2'
'-x, -y, -z'
'x, -y-1/2, z-1/2'

loop_
_atom_site_label
_atom_site_type_symbol
_atom_site_fract_x
_atom_site_fract_y
_atom_site_fract_z
_atom_site_U_iso_or_equiv
_atom_site_adp_type
_atom_site_occupancy
_atom_site_site_symmetry_order
_atom_site_calc_flag
_atom_site_refinement_flags_posn
_atom_site_refinement_flags_adp
_atom_site_refinement_flags_occupancy
_atom_site_disorder_assembly
_atom_site_disorder_group
Cl1 Cl 1.31129(10) 0.51921(5) 0.55116(3) 0.0562(3) Uani 1 1 d . U . . .
N1 N 0.9484(4) 0.55157(17) 0.69787(11) 0.0572(7) Uani 1 1 d . U . . .
N2 N 0.5759(4) 0.33134(19) 0.77500(11) 0.0610(8) Uani 1 1 d . . . . .
C2 C 0.4609(4) 0.31854(17) 0.59842(11) 0.0445(6) Uani 1 1 d . . . . .
H2 H 0.437800 0.295844 0.626793 0.053 Uiso 1 1 calc R U . . .
N3 N 0.3707(3) 0.40623(15) 0.73075(10) 0.0467(6) Uani 1 1 d . . . . .
H3 H 0.275378 0.431176 0.729200 0.056 Uiso 0.805(8) 1 calc R U P . .
C3 C 0.3773(4) 0.33981(17) 0.51996(11) 0.0462(7) Uani 1 1 d . . . . .
N4 N 0.3450(3) 0.30830(16) 0.56030(10) 0.0504(6) Uani 1 1 d . . . . .
C4 C 0.6389(3) 0.39106(16) 0.55609(10) 0.0405(6) Uani 1 1 d . . . . .
H4 H 0.736963 0.419957 0.553197 0.049 Uiso 1 1 calc R U . . .
N5 N 0.5229(3) 0.38002(14) 0.51731(9) 0.0446(6) Uani 1 1 d . . . . .
H5 H 0.542576 0.399124 0.490329 0.067 Uiso 0.195(8) 1 calc R U P . .
C5 C 0.8830(3) 0.29722(16) 0.65031(10) 0.0393(6) Uani 1 1 d . . . . .
N6 N 0.9437(5) 0.17250(19) 0.63176(17) 0.0817(12) Uani 1 1 d . U . . .
C6 C 0.6147(3) 0.36049(15) 0.59957(10) 0.0372(6) Uani 1 1 d . . . . .
N7 N 1.1640(3) 0.24211(16) 0.67319(11) 0.0538(7) Uani 1 1 d . . . . .
H7Z H 1.269197 0.245798 0.686732 0.065 Uiso 0.675(7) 1 calc R U P . .
C7 C 0.8387(5) 0.2306(2) 0.63029(18) 0.0737(12) Uani 1 1 d . . . . .
H7 H 0.726906 0.225756 0.614494 0.088 Uiso 1 1 calc R U . . .
N8 N 1.1011(3) 0.51647(13) 0.63466(8) 0.0397(5) Uani 1 1 d . . . . .
H8 H 1.182258 0.525619 0.616269 0.048 Uiso 0.325(7) 1 calc R U P . .
C8 C 1.1052(4) 0.18094(18) 0.65341(11) 0.0467(7) Uani 1 1 d . . . . .
C9 C 1.0532(4) 0.29802(18) 0.67130(12) 0.0494(7) Uani 1 1 d . . . . .
H9 H 1.094208 0.341229 0.685332 0.059 Uiso 1 1 calc R U . . .
C11 C 0.6270(3) 0.36463(15) 0.69412(10) 0.0381(6) Uani 1 1 d . . . . .
C12 C 0.4700(4) 0.40294(17) 0.69428(11) 0.0436(6) Uani 1 1 d . . . . .
H12 H 0.431443 0.428320 0.666594 0.052 Uiso 1 1 calc R U . . .
C13 C 0.4272(4) 0.36879(18) 0.76966(12) 0.0481(7) Uani 1 1 d . . . . .
C14 C 0.6727(4) 0.3306(2) 0.73759(12) 0.0544(8) Uani 1 1 d . . . . .
H14 H 0.778411 0.305405 0.741054 0.065 Uiso 1 1 calc R U . . .
C15 C 0.8633(3) 0.44183(15) 0.65320(9) 0.0372(6) Uani 1 1 d . . . . .
C16 C 0.9979(4) 0.45798(15) 0.62547(10) 0.0380(6) Uani 1 1 d . . . . .
H16 H 1.017881 0.427867 0.599912 0.046 Uiso 1 1 calc R U . . .
C17 C 1.0809(4) 0.56083(16) 0.67167(11) 0.0439(6) Uani 1 1 d . . . . .
C18 C 0.8446(4) 0.49434(19) 0.68816(12) 0.0523(7) Uani 1 1 d . . . . .
H18 H 0.750376 0.488920 0.706540 0.063 Uiso 1 1 calc R U . . .
C23 C 1.2093(4) 0.62267(17) 0.68336(13) 0.0512(7) Uani 1 1 d . . . . .
C30 C 0.2432(5) 0.3307(2) 0.47665(13) 0.0581(8) Uani 1 1 d D . . . .
C48 C 1.2274(5) 0.1155(2) 0.65408(13) 0.0564(8) Uani 1 1 d . . . . .
C49 C 0.3153(5) 0.3706(2) 0.81197(14) 0.0607(9) Uani 1 1 d . . . . .
C50 C 0.726(6) 0.0856(16) 0.5422(11) 0.132(4) Uani 0.200(7) 1 d D U P A 2
H50A H 0.624286 0.073059 0.558820 0.158 Uiso 0.200(7) 1 calc R U P A 2
H50B H 0.832026 0.088467 0.563983 0.158 Uiso 0.200(7) 1 calc R U P A 2
C51 C 0.744(6) 0.042(2) 0.4949(14) 0.136(4) Uani 0.200(7) 1 d D U P A 2
H51A H 0.634318 0.040323 0.474713 0.164 Uiso 0.200(7) 1 calc R U P A 2
H51B H 0.782717 -0.007783 0.501987 0.164 Uiso 0.200(7) 1 calc R U P A 2
C52 C 0.890(5) 0.086(2) 0.4700(15) 0.136(4) Uani 0.200(7) 1 d D U P A 2
H52A H 0.929536 0.125860 0.490028 0.204 Uiso 0.200(7) 1 calc R U P A 2
H52B H 0.840392 0.103692 0.439465 0.204 Uiso 0.200(7) 1 calc R U P A 2
H52C H 0.987188 0.054539 0.465396 0.204 Uiso 0.200(7) 1 calc R U P A 2
B1 B 0.7476(4) 0.36614(17) 0.64898(11) 0.0357(6) Uani 1 1 d . . . . .
C31 C 0.4380(18) 0.3880(9) 0.8575(4) 0.106(4) Uani 0.508(9) 1 d . U P B 1
H31A H 0.522940 0.349886 0.863093 0.159 Uiso 0.508(9) 1 calc R U P B 1
H31B H 0.370000 0.391795 0.884480 0.159 Uiso 0.508(9) 1 calc R U P B 1
H31C H 0.497301 0.433063 0.853178 0.159 Uiso 0.508(9) 1 calc R U P B 1
C26 C 0.2443(17) 0.2928(7) 0.8154(5) 0.093(3) Uani 0.508(9) 1 d . U P B 1
H26A H 0.181534 0.279525 0.785406 0.139 Uiso 0.508(9) 1 calc R U P B 1
H26B H 0.166697 0.290476 0.840365 0.139 Uiso 0.508(9) 1 calc R U P B 1
H26C H 0.340498 0.259950 0.822602 0.139 Uiso 0.508(9) 1 calc R U P B 1
C27 C 0.167(2) 0.4233(8) 0.8035(5) 0.107(4) Uani 0.508(9) 1 d . U P B 1
H27A H 0.212280 0.471743 0.802858 0.160 Uiso 0.508(9) 1 calc R U P B 1
H27B H 0.091148 0.419232 0.828933 0.160 Uiso 0.508(9) 1 calc R U P B 1
H27C H 0.100925 0.412705 0.773459 0.160 Uiso 0.508(9) 1 calc R U P B 1
C19 C 1.2967(11) 0.1108(4) 0.6063(3) 0.084(2) Uani 0.675(7) 1 d . U P C 1
H19A H 1.201000 0.104174 0.581958 0.125 Uiso 0.675(7) 1 calc R U P C 1
H19B H 1.375824 0.070443 0.605898 0.125 Uiso 0.675(7) 1 calc R U P C 1
H19C H 1.358006 0.154758 0.600132 0.125 Uiso 0.675(7) 1 calc R U P C 1
C24 C 1.1294(11) 0.0489(4) 0.6664(3) 0.083(2) Uani 0.675(7) 1 d . U P C 1
H24A H 1.046733 0.035974 0.639811 0.125 Uiso 0.675(7) 1 calc R U P C 1
H24B H 1.067993 0.058153 0.694062 0.125 Uiso 0.675(7) 1 calc R U P C 1
H24C H 1.210725 0.009708 0.673066 0.125 Uiso 0.675(7) 1 calc R U P C 1
C25 C 1.3796(12) 0.1279(5) 0.6941(3) 0.107(3) Uani 0.675(7) 1 d . U P C 1
H25A H 1.460570 0.088120 0.694454 0.161 Uiso 0.675(7) 1 calc R U P C 1
H25B H 1.332561 0.131076 0.724637 0.161 Uiso 0.675(7) 1 calc R U P C 1
H25C H 1.439479 0.172209 0.687975 0.161 Uiso 0.675(7) 1 calc R U P C 1
C1 C 1.1726(9) 0.6828(3) 0.6469(3) 0.0755(18) Uani 0.805(8) 1 d . U P D 1
H1A H 1.199249 0.666104 0.615902 0.113 Uiso 0.805(8) 1 calc R U P D 1
H1B H 1.244268 0.724109 0.656091 0.113 Uiso 0.805(8) 1 calc R U P D 1
H1C H 1.050996 0.696216 0.645459 0.113 Uiso 0.805(8) 1 calc R U P D 1
C28 C 1.3996(5) 0.5949(3) 0.68117(18) 0.0568(12) Uani 0.805(8) 1 d . U P D 1
H28A H 1.413315 0.577222 0.649513 0.085 Uiso 0.805(8) 1 calc R U P D 1
H28B H 1.422837 0.556430 0.703949 0.085 Uiso 0.805(8) 1 calc R U P D 1
H28C H 1.480598 0.633961 0.688680 0.085 Uiso 0.805(8) 1 calc R U P D 1
C29 C 1.1913(8) 0.6486(3) 0.7352(2) 0.0689(15) Uani 0.805(8) 1 d . U P D 1
H29A H 1.271826 0.687664 0.743016 0.103 Uiso 0.805(8) 1 calc R U P D 1
H29B H 1.217442 0.609105 0.757083 0.103 Uiso 0.805(8) 1 calc R U P D 1
H29C H 1.073482 0.665010 0.737738 0.103 Uiso 0.805(8) 1 calc R U P D 1
C10 C 0.2985(14) 0.3676(9) 0.4322(3) 0.082(3) Uani 0.80(3) 1 d . U P E 1
H10A H 0.398583 0.343032 0.421630 0.123 Uiso 0.80(3) 1 calc R U P E 1
H10B H 0.328519 0.417207 0.439449 0.123 Uiso 0.80(3) 1 calc R U P E 1
H10C H 0.203480 0.366019 0.407256 0.123 Uiso 0.80(3) 1 calc R U P E 1
C20 C 0.0691(13) 0.3632(8) 0.4897(6) 0.075(3) Uani 0.80(3) 1 d . U P E 1
H20A H 0.083350 0.414353 0.495219 0.113 Uiso 0.80(3) 1 calc R U P E 1
H20B H 0.035458 0.340355 0.518270 0.113 Uiso 0.80(3) 1 calc R U P E 1
H20C H -0.020424 0.355255 0.463886 0.113 Uiso 0.80(3) 1 calc R U P E 1
C21 C 0.2197(16) 0.2495(5) 0.4683(4) 0.070(2) Uani 0.80(3) 1 d . U P E 1
H21A H 0.139176 0.241482 0.440435 0.105 Uiso 0.80(3) 1 calc R U P E 1
H21B H 0.174090 0.227811 0.495734 0.105 Uiso 0.80(3) 1 calc R U P E 1
H21C H 0.331008 0.228001 0.463563 0.105 Uiso 0.80(3) 1 calc R U P E 1
C37 C 0.697(2) 0.1502(7) 0.5063(5) 0.117(3) Uani 0.5 1 d D U P . .
C38 C 0.781(4) -0.0253(10) 0.5322(10) 0.137(4) Uani 0.300(7) 1 d D U P A 1
H38A H 0.869988 -0.022485 0.510137 0.205 Uiso 0.300(7) 1 calc R U P A 1
H38B H 0.702048 -0.064190 0.522924 0.205 Uiso 0.300(7) 1 calc R U P A 1
H38C H 0.835946 -0.034012 0.563922 0.205 Uiso 0.300(7) 1 calc R U P A 1
C39 C 0.790(3) 0.0880(10) 0.5083(11) 0.136(4) Uani 0.300(7) 1 d D U P A 1
H39A H 0.903695 0.095269 0.525923 0.163 Uiso 0.300(7) 1 calc R U P A 1
H39B H 0.807287 0.071515 0.476229 0.163 Uiso 0.300(7) 1 calc R U P A 1
C40 C 0.693(4) 0.0373(10) 0.5315(11) 0.137(4) Uani 0.300(7) 1 d D U P A 1
H40A H 0.678510 0.053103 0.563957 0.165 Uiso 0.300(7) 1 calc R U P A 1
H40B H 0.577175 0.031371 0.514489 0.165 Uiso 0.300(7) 1 calc R U P A 1
C47 C 0.725(2) 0.2069(7) 0.4921(5) 0.112(3) Uani 0.5 1 d D U P A .
H47A H 0.829191 0.226117 0.509088 0.168 Uiso 0.5 1 calc R U P . .
H47B H 0.627255 0.238209 0.496647 0.168 Uiso 0.5 1 calc R U P . .
H47C H 0.740059 0.204011 0.458512 0.168 Uiso 0.5 1 calc R U P . .
C22 C 0.348(2) 0.4440(8) 0.8372(5) 0.101(4) Uani 0.492(9) 1 d . U P B 2
H22A H 0.471923 0.449982 0.845889 0.152 Uiso 0.492(9) 1 calc R U P B 2
H22B H 0.286952 0.445571 0.865490 0.152 Uiso 0.492(9) 1 calc R U P B 2
H22C H 0.307022 0.482427 0.815879 0.152 Uiso 0.492(9) 1 calc R U P B 2
C32 C 0.1159(13) 0.3752(9) 0.7938(4) 0.087(3) Uani 0.492(9) 1 d . U P B 2
H32A H 0.094403 0.418704 0.775284 0.131 Uiso 0.492(9) 1 calc R U P B 2
H32B H 0.047228 0.375987 0.820720 0.131 Uiso 0.492(9) 1 calc R U P B 2
H32C H 0.083779 0.333809 0.774103 0.131 Uiso 0.492(9) 1 calc R U P B 2
C33 C 0.3422(19) 0.3059(8) 0.8429(5) 0.100(4) Uani 0.492(9) 1 d . U P B 2
H33A H 0.346174 0.263382 0.823206 0.149 Uiso 0.492(9) 1 calc R U P B 2
H33B H 0.246967 0.301658 0.862715 0.149 Uiso 0.492(9) 1 calc R U P B 2
H33C H 0.450748 0.310508 0.862774 0.149 Uiso 0.492(9) 1 calc R U P B 2
C34 C 1.241(2) 0.0773(10) 0.7002(6) 0.085(4) Uani 0.325(7) 1 d . U P C 2
H34A H 1.126303 0.063272 0.707816 0.127 Uiso 0.325(7) 1 calc R U P C 2
H34B H 1.293809 0.108735 0.724812 0.127 Uiso 0.325(7) 1 calc R U P C 2
H34C H 1.312780 0.034826 0.698129 0.127 Uiso 0.325(7) 1 calc R U P C 2
C35 C 1.418(2) 0.1368(9) 0.6446(7) 0.089(4) Uani 0.325(7) 1 d . U P C 2
H35A H 1.421123 0.149684 0.611485 0.134 Uiso 0.325(7) 1 calc R U P C 2
H35B H 1.495338 0.096479 0.652087 0.134 Uiso 0.325(7) 1 calc R U P C 2
H35C H 1.455974 0.177431 0.664413 0.134 Uiso 0.325(7) 1 calc R U P C 2
C36 C 1.166(3) 0.0562(9) 0.6149(7) 0.096(4) Uani 0.325(7) 1 d . U P C 2
H36A H 1.168085 0.076730 0.583440 0.144 Uiso 0.325(7) 1 calc R U P C 2
H36B H 1.048877 0.040710 0.619344 0.144 Uiso 0.325(7) 1 calc R U P C 2
H36C H 1.243951 0.015338 0.618141 0.144 Uiso 0.325(7) 1 calc R U P C 2
C41 C 1.096(4) 0.6945(14) 0.6705(12) 0.080(6) Uani 0.195(8) 1 d . U P D 2
H41A H 1.173284 0.735228 0.669020 0.119 Uiso 0.195(8) 1 calc R U P D 2
H41B H 1.017610 0.702798 0.694749 0.119 Uiso 0.195(8) 1 calc R U P D 2
H41C H 1.029181 0.688280 0.640005 0.119 Uiso 0.195(8) 1 calc R U P D 2
C42 C 1.363(3) 0.6250(13) 0.6471(11) 0.079(5) Uani 0.195(8) 1 d . U P D 2
H42A H 1.311138 0.627491 0.614636 0.118 Uiso 0.097(4) 1 calc R U P D 2
H42B H 1.435525 0.666959 0.654054 0.118 Uiso 0.097(4) 1 calc R U P D 2
H42C H 1.433709 0.582039 0.651328 0.118 Uiso 0.097(4) 1 calc R U P D 2
H42D H 1.475777 0.623502 0.665376 0.118 Uiso 0.097(4) 1 calc R U P D 2
H42E H 1.351390 0.584034 0.625958 0.118 Uiso 0.097(4) 1 calc R U P D 2
H42F H 1.353206 0.668953 0.628684 0.118 Uiso 0.097(4) 1 calc R U P D 2
C43 C 1.272(4) 0.6190(16) 0.7323(10) 0.077(5) Uani 0.195(8) 1 d . U P D 2
H43A H 1.398114 0.619725 0.735301 0.115 Uiso 0.195(8) 1 calc R U P D 2
H43B H 1.231904 0.574935 0.745850 0.115 Uiso 0.195(8) 1 calc R U P D 2
H43C H 1.229074 0.659814 0.748911 0.115 Uiso 0.195(8) 1 calc R U P D 2
C44 C 0.267(6) 0.399(2) 0.4418(15) 0.082(8) Uani 0.20(3) 1 d D U P E 2
H44A H 0.365711 0.390799 0.423862 0.122 Uiso 0.20(3) 1 calc R U P E 2
H44B H 0.285621 0.442138 0.460728 0.122 Uiso 0.20(3) 1 calc R U P E 2
H44C H 0.162696 0.404511 0.420151 0.122 Uiso 0.20(3) 1 calc R U P E 2
C45 C 0.055(5) 0.343(3) 0.495(2) 0.068(8) Uani 0.20(3) 1 d D U P E 2
H45A H 0.049161 0.390832 0.508313 0.102 Uiso 0.20(3) 1 calc R U P E 2
H45B H 0.037361 0.307828 0.519691 0.102 Uiso 0.20(3) 1 calc R U P E 2
H45C H -0.033852 0.337244 0.469067 0.102 Uiso 0.20(3) 1 calc R U P E 2
C46 C 0.244(8) 0.2503(16) 0.456(2) 0.080(9) Uani 0.20(3) 1 d D U P E 2
H46A H 0.158219 0.246213 0.429037 0.119 Uiso 0.100(17) 1 calc R U P E 2
H46B H 0.358065 0.239143 0.446674 0.119 Uiso 0.100(17) 1 calc R U P E 2
H46C H 0.215639 0.216870 0.480651 0.119 Uiso 0.100(17) 1 calc R U P E 2
H46D H 0.329730 0.221938 0.475205 0.119 Uiso 0.100(17) 1 calc R U P E 2
H46E H 0.129884 0.229008 0.457567 0.119 Uiso 0.100(17) 1 calc R U P E 2
H46F H 0.272309 0.251280 0.423590 0.119 Uiso 0.100(17) 1 calc R U P E 2

loop_
_atom_site_aniso_label
_atom_site_aniso_U_11
_atom_site_aniso_U_22
_atom_site_aniso_U_33
_atom_site_aniso_U_23
_atom_site_aniso_U_13
_atom_site_aniso_U_12
Cl1 0.0495(4) 0.0609(5) 0.0603(5) 0.0060(3) 0.0155(3) -0.0008(3)
N1 0.0517(15) 0.0529(15) 0.0687(17) -0.0182(13) 0.0135(12) -0.0147(13)
N2 0.0506(15) 0.073(2) 0.0606(16) 0.0272(15) 0.0138(12) 0.0112(14)
C2 0.0373(14) 0.0461(15) 0.0487(15) 0.0058(12) -0.0029(10) -0.0062(12)
N3 0.0364(12) 0.0468(14) 0.0572(14) 0.0019(11) 0.0063(10) 0.0044(10)
C3 0.0359(14) 0.0500(16) 0.0508(16) -0.0005(13) -0.0058(11) -0.0036(12)
N4 0.0400(13) 0.0535(15) 0.0554(15) 0.0041(12) -0.0067(10) -0.0112(11)
C4 0.0302(12) 0.0444(15) 0.0463(14) 0.0016(11) -0.0002(10) -0.0020(11)
N5 0.0384(12) 0.0493(14) 0.0450(13) 0.0031(10) -0.0020(9) -0.0013(10)
C5 0.0302(12) 0.0423(14) 0.0448(14) 0.0017(11) 0.0009(10) -0.0011(11)
N6 0.0574(19) 0.0521(17) 0.129(3) -0.0250(19) -0.0271(19) 0.0114(15)
C6 0.0292(12) 0.0358(13) 0.0456(14) 0.0013(10) -0.0023(9) -0.0006(10)
N7 0.0337(12) 0.0505(15) 0.0748(18) 0.0073(13) -0.0078(11) 0.0009(11)
C7 0.0401(17) 0.050(2) 0.124(3) -0.022(2) -0.0267(19) 0.0074(15)
N8 0.0326(11) 0.0399(12) 0.0461(12) 0.0015(9) 0.0004(8) -0.0054(9)
C8 0.0376(14) 0.0469(16) 0.0545(16) 0.0042(13) -0.0010(11) 0.0042(13)
C9 0.0373(15) 0.0436(15) 0.0646(18) -0.0022(13) -0.0090(12) -0.0018(12)
C11 0.0296(12) 0.0386(13) 0.0455(14) 0.0045(11) -0.0005(9) -0.0047(10)
C12 0.0355(13) 0.0452(15) 0.0491(15) 0.0054(12) -0.0010(11) 0.0033(12)
C13 0.0410(15) 0.0466(16) 0.0577(17) 0.0087(13) 0.0098(12) -0.0043(13)
C14 0.0385(15) 0.065(2) 0.0609(18) 0.0212(16) 0.0083(12) 0.0120(14)
C15 0.0310(12) 0.0383(13) 0.0417(13) 0.0010(10) 0.0001(9) -0.0028(10)
C16 0.0335(13) 0.0358(13) 0.0438(14) -0.0011(11) -0.0010(10) -0.0028(10)
C17 0.0398(14) 0.0366(14) 0.0543(16) -0.0037(12) -0.0010(11) -0.0040(12)
C18 0.0435(15) 0.0543(18) 0.0610(18) -0.0109(15) 0.0148(13) -0.0107(14)
C23 0.0471(17) 0.0403(15) 0.0646(19) -0.0043(13) -0.0032(13) -0.0121(13)
C30 0.0462(17) 0.067(2) 0.0579(19) 0.0015(16) -0.0143(14) -0.0092(16)
C48 0.0491(18) 0.0550(19) 0.065(2) 0.0035(15) 0.0020(14) 0.0120(15)
C49 0.059(2) 0.063(2) 0.064(2) 0.0056(16) 0.0234(16) -0.0026(17)
C50 0.130(6) 0.134(6) 0.132(6) -0.006(5) 0.015(5) 0.000(5)
C51 0.137(4) 0.137(4) 0.136(4) -0.001(2) 0.013(2) 0.000(2)
C52 0.136(4) 0.136(4) 0.136(4) -0.0008(17) 0.0128(17) 0.0002(17)
B1 0.0272(13) 0.0371(14) 0.0419(15) 0.0019(11) -0.0011(10) -0.0038(11)
C31 0.106(7) 0.146(9) 0.070(5) -0.021(6) 0.034(5) -0.033(7)
C26 0.088(6) 0.102(6) 0.095(7) 0.020(5) 0.042(5) -0.026(5)
C27 0.108(8) 0.116(8) 0.107(7) 0.010(7) 0.062(6) 0.023(7)
C19 0.089(5) 0.065(4) 0.102(5) 0.007(3) 0.039(4) 0.031(3)
C24 0.085(4) 0.052(3) 0.117(5) 0.027(3) 0.033(4) 0.019(3)
C25 0.091(5) 0.096(5) 0.122(6) -0.016(4) -0.051(4) 0.053(4)
C1 0.067(3) 0.051(3) 0.103(4) 0.025(3) -0.024(3) -0.021(3)
C28 0.040(2) 0.053(2) 0.075(3) -0.006(2) -0.0052(17) -0.0105(17)
C29 0.059(3) 0.066(3) 0.081(3) -0.033(3) 0.002(2) -0.020(3)
C10 0.081(5) 0.108(7) 0.050(3) 0.011(4) -0.027(3) -0.036(5)
C20 0.049(3) 0.089(7) 0.083(6) -0.015(5) -0.024(3) 0.006(4)
C21 0.069(4) 0.082(4) 0.057(5) -0.020(3) -0.007(3) -0.014(3)
C37 0.114(3) 0.119(3) 0.118(3) -0.005(3) 0.006(2) 0.002(3)
C38 0.137(4) 0.137(4) 0.136(4) -0.0010(17) 0.0137(17) -0.0001(17)
C39 0.136(4) 0.136(4) 0.136(4) 0.000(2) 0.013(2) 0.000(2)
C40 0.137(4) 0.138(4) 0.137(4) -0.001(2) 0.014(2) 0.000(2)
C47 0.108(3) 0.113(3) 0.114(3) -0.0033(19) 0.0086(19) 0.0007(19)
C22 0.113(8) 0.109(8) 0.090(6) -0.027(6) 0.046(6) -0.021(6)
C32 0.057(5) 0.124(8) 0.086(6) 0.007(6) 0.034(4) 0.004(5)
C33 0.098(7) 0.119(8) 0.090(6) 0.040(6) 0.050(5) 0.028(6)
C34 0.084(8) 0.086(8) 0.086(7) 0.024(6) 0.016(6) 0.032(7)
C35 0.068(7) 0.079(7) 0.125(9) 0.015(7) 0.028(6) 0.032(6)
C36 0.103(9) 0.067(7) 0.115(9) -0.021(7) -0.005(7) 0.031(7)
C41 0.077(11) 0.055(9) 0.101(13) 0.006(10) -0.023(10) -0.018(9)
C42 0.070(9) 0.059(9) 0.106(11) -0.009(8) 0.003(8) -0.022(8)
C43 0.061(9) 0.078(10) 0.089(10) -0.013(9) -0.001(8) -0.017(9)
C44 0.075(12) 0.105(14) 0.058(11) 0.007(11) -0.028(9) -0.024(12)
C45 0.050(10) 0.086(16) 0.066(11) 0.005(12) -0.009(8) -0.012(10)
C46 0.091(14) 0.081(12) 0.066(15) -0.017(10) 0.003(12) 0.005(11)

loop_
_atom_type_symbol
_atom_type_description
_atom_type_scat_dispersion_real
_atom_type_scat_dispersion_imag
_atom_type_scat_source
C C 0.0181 0.0091 'International Tables Vol C Tables 4.2.6.8 and 6.1.1.4'
H H 0.0000 0.0000 'International Tables Vol C Tables 4.2.6.8 and 6.1.1.4'
B B 0.0090 0.0039 'International Tables Vol C Tables 4.2.6.8 and 6.1.1.4'
Cl Cl 0.3639 0.7018 'International Tables Vol C Tables 4.2.6.8 and 6.1.1.4'
N N 0.0311 0.0180 'International Tables Vol C Tables 4.2.6.8 and 6.1.1.4'

loop_
_geom_angle_atom_site_label_1
_geom_angle_atom_site_label_2
_geom_angle_atom_site_label_3
_geom_angle
_geom_angle_site_symmetry_1
_geom_angle_site_symmetry_3
_geom_angle_publ_flag
C17 N1 C18 117.6(3) . . ?
C13 N2 C14 116.7(3) . . ?
N4 C2 H2 117.0 . . ?
N4 C2 C6 126.0(3) . . ?
C6 C2 H2 117.0 . . ?
C12 N3 H3 121.9 . . ?
C13 N3 H3 121.9 . . ?
C13 N3 C12 116.2(3) . . ?
N4 C3 N5 121.0(3) . . ?
N4 C3 C30 117.9(3) . . ?
N5 C3 C30 121.1(3) . . ?
C3 N4 C2 117.4(3) . . ?
N5 C4 H4 119.4 . . ?
N5 C4 C6 121.3(3) . . ?
C6 C4 H4 119.4 . . ?
C3 N5 C4 121.5(3) . . ?
C3 N5 H5 119.2 . . ?
C4 N5 H5 119.2 . . ?
C7 C5 B1 123.4(2) . . ?
C9 C5 C7 111.7(3) . . ?
C9 C5 B1 124.9(3) . . ?
C8 N6 C7 116.6(3) . . ?
C2 C6 B1 120.3(2) . . ?
C4 C6 C2 112.9(2) . . ?
C4 C6 B1 126.8(2) . . ?
C8 N7 H7Z 121.5 . . ?
C8 N7 C9 117.1(3) . . ?
C9 N7 H7Z 121.5 . . ?
C5 C7 H7 117.4 . . ?
N6 C7 C5 125.2(3) . . ?
N6 C7 H7 117.4 . . ?
C16 N8 H8 119.1 . . ?
C17 N8 H8 119.1 . . ?
C17 N8 C16 121.9(2) . . ?
N6 C8 C48 117.0(3) . . ?
N7 C8 N6 123.8(3) . . ?
N7 C8 C48 119.2(3) . . ?
C5 C9 H9 117.2 . . ?
N7 C9 C5 125.5(3) . . ?
N7 C9 H9 117.2 . . ?
C12 C11 B1 122.9(2) . . ?
C14 C11 C12 111.9(3) . . ?
C14 C11 B1 125.0(3) . . ?
N3 C12 C11 125.5(3) . . ?
N3 C12 H12 117.3 . . ?
C11 C12 H12 117.3 . . ?
N2 C13 N3 124.9(3) . . ?
N2 C13 C49 117.5(3) . . ?
N3 C13 C49 117.6(3) . . ?
N2 C14 C11 124.8(3) . . ?
N2 C14 H14 117.6 . . ?
C11 C14 H14 117.6 . . ?
C16 C15 C18 112.1(3) . . ?
C16 C15 B1 124.5(2) . . ?
C18 C15 B1 123.2(2) . . ?
N8 C16 C15 121.4(3) . . ?
N8 C16 H16 119.3 . . ?
C15 C16 H16 119.3 . . ?
N1 C17 N8 120.2(3) . . ?
N1 C17 C23 119.5(3) . . ?
N8 C17 C23 120.3(3) . . ?
N1 C18 C15 126.5(3) . . ?
N1 C18 H18 116.8 . . ?
C15 C18 H18 116.8 . . ?
C17 C23 C28 109.5(3) . . ?
C17 C23 C29 108.7(3) . . ?
C17 C23 C41 104.2(10) . . ?
C17 C23 C42 112.1(8) . . ?
C1 C23 C17 109.1(3) . . ?
C1 C23 C28 109.2(4) . . ?
C1 C23 C29 112.4(4) . . ?
C29 C23 C28 107.8(4) . . ?
C41 C23 C42 104.2(16) . . ?
C43 C23 C17 109.1(11) . . ?
C43 C23 C41 112.7(17) . . ?
C43 C23 C42 114.0(16) . . ?
C3 C30 C20 107.5(6) . . ?
C3 C30 C44 106.9(13) . . ?
C3 C30 C45 107(3) . . ?
C3 C30 C46 111(2) . . ?
C10 C30 C3 112.7(4) . . ?
C10 C30 C20 109.6(7) . . ?
C10 C30 C21 110.7(6) . . ?
C21 C30 C3 107.0(5) . . ?
C21 C30 C20 109.1(6) . . ?
C45 C30 C44 104(2) . . ?
C46 C30 C44 120(2) . . ?
C46 C30 C45 106(3) . . ?
C8 C48 C25 108.0(4) . . ?
C8 C48 C35 112.4(6) . . ?
C8 C48 C36 113.2(6) . . ?
C19 C48 C8 107.7(4) . . ?
C19 C48 C24 112.8(5) . . ?
C19 C48 C25 110.6(6) . . ?
C24 C48 C8 109.4(4) . . ?
C24 C48 C25 108.2(6) . . ?
C34 C48 C8 112.6(7) . . ?
C34 C48 C35 106.2(10) . . ?
C34 C48 C36 105.7(11) . . ?
C35 C48 C36 106.1(11) . . ?
C13 C49 C31 107.7(5) . . ?
C13 C49 C26 104.7(5) . . ?
C13 C49 C22 107.2(5) . . ?
C13 C49 C32 110.4(5) . . ?
C26 C49 C31 109.4(8) . . ?
C27 C49 C13 111.4(5) . . ?
C27 C49 C31 112.9(9) . . ?
C27 C49 C26 110.3(8) . . ?
C22 C49 C32 102.5(8) . . ?
C33 C49 C13 112.3(5) . . ?
C33 C49 C22 115.8(9) . . ?
C33 C49 C32 108.2(8) . . ?
H50A C50 H50B 112.0 . . ?
C51 C50 H50A 114.9 . . ?
C51 C50 H50B 114.9 . . ?
C37 C50 H50A 114.9 . . ?
C37 C50 H50B 114.9 . . ?
C37 C50 C51 82(2) . . ?
C50 C51 H51A 111.1 . . ?
C50 C51 H51B 111.1 . . ?
C50 C51 C52 103(3) . . ?
H51A C51 H51B 109.1 . . ?
C52 C51 H51A 111.1 . . ?
C52 C51 H51B 111.1 . . ?
C51 C52 H52A 109.5 . . ?
C51 C52 H52B 109.5 . . ?
C51 C52 H52C 109.5 . . ?
H52A C52 H52B 109.5 . . ?
H52A C52 H52C 109.5 . . ?
H52B C52 H52C 109.5 . . ?
C5 B1 C6 108.1(2) . . ?
C5 B1 C15 108.7(2) . . ?
C6 B1 C15 113.5(2) . . ?
C11 B1 C5 111.8(2) . . ?
C11 B1 C6 107.5(2) . . ?
C11 B1 C15 107.3(2) . . ?
C49 C31 H31A 109.5 . . ?
C49 C31 H31B 109.5 . . ?
C49 C31 H31C 109.5 . . ?
H31A C31 H31B 109.5 . . ?
H31A C31 H31C 109.5 . . ?
H31B C31 H31C 109.5 . . ?
C49 C26 H26A 109.5 . . ?
C49 C26 H26B 109.5 . . ?
C49 C26 H26C 109.5 . . ?
H26A C26 H26B 109.5 . . ?
H26A C26 H26C 109.5 . . ?
H26B C26 H26C 109.5 . . ?
C49 C27 H27A 109.5 . . ?
C49 C27 H27B 109.5 . . ?
C49 C27 H27C 109.5 . . ?
H27A C27 H27B 109.5 . . ?
H27A C27 H27C 109.5 . . ?
H27B C27 H27C 109.5 . . ?
C48 C19 H19A 109.5 . . ?
C48 C19 H19B 109.5 . . ?
C48 C19 H19C 109.5 . . ?
H19A C19 H19B 109.5 . . ?
H19A C19 H19C 109.5 . . ?
H19B C19 H19C 109.5 . . ?
C48 C24 H24A 109.5 . . ?
C48 C24 H24B 109.5 . . ?
C48 C24 H24C 109.5 . . ?
H24A C24 H24B 109.5 . . ?
H24A C24 H24C 109.5 . . ?
H24B C24 H24C 109.5 . . ?
C48 C25 H25A 109.5 . . ?
C48 C25 H25B 109.5 . . ?
C48 C25 H25C 109.5 . . ?
H25A C25 H25B 109.5 . . ?
H25A C25 H25C 109.5 . . ?
H25B C25 H25C 109.5 . . ?
C23 C1 H1A 109.5 . . ?
C23 C1 H1B 109.5 . . ?
C23 C1 H1C 109.5 . . ?
H1A C1 H1B 109.5 . . ?
H1A C1 H1C 109.5 . . ?
H1B C1 H1C 109.5 . . ?
C23 C28 H28A 109.5 . . ?
C23 C28 H28B 109.5 . . ?
C23 C28 H28C 109.5 . . ?
H28A C28 H28B 109.5 . . ?
H28A C28 H28C 109.5 . . ?
H28B C28 H28C 109.5 . . ?
C23 C29 H29A 109.5 . . ?
C23 C29 H29B 109.5 . . ?
C23 C29 H29C 109.5 . . ?
H29A C29 H29B 109.5 . . ?
H29A C29 H29C 109.5 . . ?
H29B C29 H29C 109.5 . . ?
C30 C10 H10A 109.5 . . ?
C30 C10 H10B 109.5 . . ?
C30 C10 H10C 109.5 . . ?
H10A C10 H10B 109.5 . . ?
H10A C10 H10C 109.5 . . ?
H10B C10 H10C 109.5 . . ?
C30 C20 H20A 109.5 . . ?
C30 C20 H20B 109.5 . . ?
C30 C20 H20C 109.5 . . ?
H20A C20 H20B 109.5 . . ?
H20A C20 H20C 109.5 . . ?
H20B C20 H20C 109.5 . . ?
C30 C21 H21A 109.5 . . ?
C30 C21 H21B 109.5 . . ?
C30 C21 H21C 109.5 . . ?
H21A C21 H21B 109.5 . . ?
H21A C21 H21C 109.5 . . ?
H21B C21 H21C 109.5 . . ?
C47 C37 C50 154(2) . . ?
C47 C37 C39 132.9(17) . . ?
H38A C38 H38B 109.5 . . ?
H38A C38 H38C 109.5 . . ?
H38B C38 H38C 109.5 . . ?
C40 C38 H38A 109.5 . . ?
C40 C38 H38B 109.5 . . ?
C40 C38 H38C 109.5 . . ?
C37 C39 H39A 110.4 . . ?
C37 C39 H39B 110.4 . . ?
C37 C39 C40 106.9(15) . . ?
H39A C39 H39B 108.6 . . ?
C40 C39 H39A 110.4 . . ?
C40 C39 H39B 110.4 . . ?
C38 C40 C39 107.0(15) . . ?
C38 C40 H40A 110.3 . . ?
C38 C40 H40B 110.3 . . ?
C39 C40 H40A 110.3 . . ?
C39 C40 H40B 110.3 . . ?
H40A C40 H40B 108.6 . . ?
C37 C47 H47A 109.5 . . ?
C37 C47 H47B 109.5 . . ?
C37 C47 H47C 109.5 . . ?
H47A C47 H47B 109.5 . . ?
H47A C47 H47C 109.5 . . ?
H47B C47 H47C 109.5 . . ?
C49 C22 H22A 109.5 . . ?
C49 C22 H22B 109.5 . . ?
C49 C22 H22C 109.5 . . ?
H22A C22 H22B 109.5 . . ?
H22A C22 H22C 109.5 . . ?
H22B C22 H22C 109.5 . . ?
C49 C32 H32A 109.5 . . ?
C49 C32 H32B 109.5 . . ?
C49 C32 H32C 109.5 . . ?
H32A C32 H32B 109.5 . . ?
H32A C32 H32C 109.5 . . ?
H32B C32 H32C 109.5 . . ?
C49 C33 H33A 109.5 . . ?
C49 C33 H33B 109.5 . . ?
C49 C33 H33C 109.5 . . ?
H33A C33 H33B 109.5 . . ?
H33A C33 H33C 109.5 . . ?
H33B C33 H33C 109.5 . . ?
C48 C34 H34A 109.5 . . ?
C48 C34 H34B 109.5 . . ?
C48 C34 H34C 109.5 . . ?
H34A C34 H34B 109.5 . . ?
H34A C34 H34C 109.5 . . ?
H34B C34 H34C 109.5 . . ?
C48 C35 H35A 109.5 . . ?
C48 C35 H35B 109.5 . . ?
C48 C35 H35C 109.5 . . ?
H35A C35 H35B 109.5 . . ?
H35A C35 H35C 109.5 . . ?
H35B C35 H35C 109.5 . . ?
C48 C36 H36A 109.5 . . ?
C48 C36 H36B 109.5 . . ?
C48 C36 H36C 109.5 . . ?
H36A C36 H36B 109.5 . . ?
H36A C36 H36C 109.5 . . ?
H36B C36 H36C 109.5 . . ?
C23 C41 H41A 109.5 . . ?
C23 C41 H41B 109.5 . . ?
C23 C41 H41C 109.5 . . ?
H41A C41 H41B 109.5 . . ?
H41A C41 H41C 109.5 . . ?
H41B C41 H41C 109.5 . . ?
C23 C42 H42A 109.5 . . ?
C23 C42 H42B 109.5 . . ?
C23 C42 H42C 109.5 . . ?
H42A C42 H42B 109.5 . . ?
H42A C42 H42C 109.5 . . ?
H42B C42 H42C 109.5 . . ?
H42D C42 H42E 109.5 . . ?
H42D C42 H42F 109.5 . . ?
H42E C42 H42F 109.5 . . ?
C23 C43 H43A 109.5 . . ?
C23 C43 H43B 109.5 . . ?
C23 C43 H43C 109.5 . . ?
H43A C43 H43B 109.5 . . ?
H43A C43 H43C 109.5 . . ?
H43B C43 H43C 109.5 . . ?
C30 C44 H44A 109.5 . . ?
C30 C44 H44B 109.5 . . ?
C30 C44 H44C 109.5 . . ?
H44A C44 H44B 109.5 . . ?
H44A C44 H44C 109.5 . . ?
H44B C44 H44C 109.5 . . ?
C30 C45 H45A 109.5 . . ?
C30 C45 H45B 109.5 . . ?
C30 C45 H45C 109.5 . . ?
H45A C45 H45B 109.5 . . ?
H45A C45 H45C 109.5 . . ?
H45B C45 H45C 109.5 . . ?
C30 C46 H46A 109.5 . . ?
C30 C46 H46B 109.5 . . ?
C30 C46 H46C 109.5 . . ?
H46A C46 H46B 109.5 . . ?
H46A C46 H46C 109.5 . . ?
H46B C46 H46C 109.5 . . ?
H46D C46 H46E 109.5 . . ?
H46D C46 H46F 109.5 . . ?
H46E C46 H46F 109.5 . . ?

loop_
_geom_bond_atom_site_label_1
_geom_bond_atom_site_label_2
_geom_bond_distance
_geom_bond_site_symmetry_2
_geom_bond_publ_flag
N1 C17 1.317(4) . ?
N1 C18 1.333(4) . ?
N2 C13 1.327(4) . ?
N2 C14 1.339(4) . ?
C2 H2 0.9300 . ?
C2 N4 1.336(4) . ?
C2 C6 1.406(4) . ?
N3 H3 0.8600 . ?
N3 C12 1.331(4) . ?
N3 C13 1.328(4) . ?
C3 N4 1.315(4) . ?
C3 N5 1.346(4) . ?
C3 C30 1.523(4) . ?
C4 H4 0.9300 . ?
C4 N5 1.352(4) . ?
C4 C6 1.371(4) . ?
N5 H5 0.8600 . ?
C5 C7 1.379(5) . ?
C5 C9 1.377(4) . ?
C5 B1 1.638(4) . ?
N6 C7 1.338(5) . ?
N6 C8 1.334(4) . ?
C6 B1 1.642(4) . ?
N7 H7Z 0.8600 . ?
N7 C8 1.317(4) . ?
N7 C9 1.333(4) . ?
C7 H7 0.9300 . ?
N8 H8 0.8600 . ?
N8 C16 1.347(4) . ?
N8 C17 1.341(4) . ?
C8 C48 1.526(4) . ?
C9 H9 0.9300 . ?
C11 C12 1.394(4) . ?
C11 C14 1.386(4) . ?
C11 B1 1.635(4) . ?
C12 H12 0.9300 . ?
C13 C49 1.526(4) . ?
C14 H14 0.9300 . ?
C15 C16 1.380(4) . ?
C15 C18 1.394(4) . ?
C15 B1 1.651(4) . ?
C16 H16 0.9300 . ?
C17 C23 1.520(4) . ?
C18 H18 0.9300 . ?
C23 C1 1.517(6) . ?
C23 C28 1.550(5) . ?
C23 C29 1.548(6) . ?
C23 C41 1.60(3) . ?
C23 C42 1.63(3) . ?
C23 C43 1.41(3) . ?
C30 C10 1.515(8) . ?
C30 C20 1.537(9) . ?
C30 C21 1.523(9) . ?
C30 C44 1.613(19) . ?
C30 C45 1.59(2) . ?
C30 C46 1.59(2) . ?
C48 C19 1.489(8) . ?
C48 C24 1.496(8) . ?
C48 C25 1.556(8) . ?
C48 C34 1.467(15) . ?
C48 C35 1.559(16) . ?
C48 C36 1.590(17) . ?
C49 C31 1.544(13) . ?
C49 C26 1.541(12) . ?
C49 C27 1.498(14) . ?
C49 C22 1.536(13) . ?
C49 C32 1.565(12) . ?
C49 C33 1.478(12) . ?
C50 H50A 0.9700 . ?
C50 H50B 0.9700 . ?
C50 C51 1.57(2) . ?
C50 C37 1.561(19) . ?
C51 H51A 0.9700 . ?
C51 H51B 0.9700 . ?
C51 C52 1.59(2) . ?
C52 H52A 0.9600 . ?
C52 H52B 0.9600 . ?
C52 H52C 0.9600 . ?
C31 H31A 0.9600 . ?
C31 H31B 0.9600 . ?
C31 H31C 0.9600 . ?
C26 H26A 0.9600 . ?
C26 H26B 0.9600 . ?
C26 H26C 0.9600 . ?
C27 H27A 0.9600 . ?
C27 H27B 0.9600 . ?
C27 H27C 0.9600 . ?
C19 H19A 0.9600 . ?
C19 H19B 0.9600 . ?
C19 H19C 0.9600 . ?
C24 H24A 0.9600 . ?
C24 H24B 0.9600 . ?
C24 H24C 0.9600 . ?
C25 H25A 0.9600 . ?
C25 H25B 0.9600 . ?
C25 H25C 0.9600 . ?
C1 H1A 0.9600 . ?
C1 H1B 0.9600 . ?
C1 H1C 0.9600 . ?
C28 H28A 0.9600 . ?
C28 H28B 0.9600 . ?
C28 H28C 0.9600 . ?
C29 H29A 0.9600 . ?
C29 H29B 0.9600 . ?
C29 H29C 0.9600 . ?
C10 H10A 0.9600 . ?
C10 H10B 0.9600 . ?
C10 H10C 0.9600 . ?
C20 H20A 0.9600 . ?
C20 H20B 0.9600 . ?
C20 H20C 0.9600 . ?
C21 H21A 0.9600 . ?
C21 H21B 0.9600 . ?
C21 H21C 0.9600 . ?
C37 C39 1.344(16) . ?
C37 C47 1.146(13) . ?
C38 H38A 0.9600 . ?
C38 H38B 0.9600 . ?
C38 H38C 0.9600 . ?
C38 C40 1.338(17) . ?
C39 H39A 0.9700 . ?
C39 H39B 0.9700 . ?
C39 C40 1.393(18) . ?
C40 H40A 0.9700 . ?
C40 H40B 0.9700 . ?
C47 H47A 0.9600 . ?
C47 H47B 0.9600 . ?
C47 H47C 0.9600 . ?
C22 H22A 0.9600 . ?
C22 H22B 0.9600 . ?
C22 H22C 0.9600 . ?
C32 H32A 0.9600 . ?
C32 H32B 0.9600 . ?
C32 H32C 0.9600 . ?
C33 H33A 0.9600 . ?
C33 H33B 0.9600 . ?
C33 H33C 0.9600 . ?
C34 H34A 0.9600 . ?
C34 H34B 0.9600 . ?
C34 H34C 0.9600 . ?
C35 H35A 0.9600 . ?
C35 H35B 0.9600 . ?
C35 H35C 0.9600 . ?
C36 H36A 0.9600 . ?
C36 H36B 0.9600 . ?
C36 H36C 0.9600 . ?
C41 H41A 0.9600 . ?
C41 H41B 0.9600 . ?
C41 H41C 0.9600 . ?
C42 H42A 0.9600 . ?
C42 H42B 0.9600 . ?
C42 H42C 0.9600 . ?
C42 H42D 0.9600 . ?
C42 H42E 0.9600 . ?
C42 H42F 0.9600 . ?
C43 H43A 0.9600 . ?
C43 H43B 0.9600 . ?
C43 H43C 0.9600 . ?
C44 H44A 0.9600 . ?
C44 H44B 0.9600 . ?
C44 H44C 0.9600 . ?
C45 H45A 0.9600 . ?
C45 H45B 0.9600 . ?
C45 H45C 0.9600 . ?
C46 H46A 0.9600 . ?
C46 H46B 0.9600 . ?
C46 H46C 0.9600 . ?
C46 H46D 0.9600 . ?
C46 H46E 0.9600 . ?
C46 H46F 0.9600 . ?

loop_
_geom_torsion_atom_site_label_1
_geom_torsion_atom_site_label_2
_geom_torsion_atom_site_label_3
_geom_torsion_atom_site_label_4
_geom_torsion
_geom_torsion_site_symmetry_1
_geom_torsion_site_symmetry_2
_geom_torsion_site_symmetry_3
_geom_torsion_site_symmetry_4
_geom_torsion_publ_flag
N1 C17 C23 C1 -104.5(5) . . . . ?
N1 C17 C23 C28 136.0(4) . . . . ?
N1 C17 C23 C29 18.4(5) . . . . ?
N1 C17 C23 C41 -68.0(14) . . . . ?
N1 C17 C23 C42 179.9(12) . . . . ?
N1 C17 C23 C43 52.6(15) . . . . ?
N2 C13 C49 C31 47.2(8) . . . . ?
N2 C13 C49 C26 -69.1(7) . . . . ?
N2 C13 C49 C27 171.6(8) . . . . ?
N2 C13 C49 C22 101.4(8) . . . . ?
N2 C13 C49 C32 -147.7(7) . . . . ?
N2 C13 C49 C33 -26.9(9) . . . . ?
C2 C6 B1 C5 86.0(3) . . . . ?
C2 C6 B1 C11 -34.8(3) . . . . ?
C2 C6 B1 C15 -153.3(3) . . . . ?
N3 C13 C49 C31 -131.1(8) . . . . ?
N3 C13 C49 C26 112.5(7) . . . . ?
N3 C13 C49 C27 -6.7(9) . . . . ?
N3 C13 C49 C22 -77.0(8) . . . . ?
N3 C13 C49 C32 33.9(7) . . . . ?
N3 C13 C49 C33 154.8(9) . . . . ?
N4 C2 C6 C4 -0.7(5) . . . . ?
N4 C2 C6 B1 -178.3(3) . . . . ?
N4 C3 N5 C4 -1.7(5) . . . . ?
N4 C3 C30 C10 -178.3(8) . . . . ?
N4 C3 C30 C20 60.8(8) . . . . ?
N4 C3 C30 C21 -56.3(7) . . . . ?
N4 C3 C30 C44 156(2) . . . . ?
N4 C3 C30 C45 45(2) . . . . ?
N4 C3 C30 C46 -71(2) . . . . ?
C4 C6 B1 C5 -91.2(3) . . . . ?
C4 C6 B1 C11 148.0(3) . . . . ?
C4 C6 B1 C15 29.5(4) . . . . ?
N5 C3 N4 C2 0.8(5) . . . . ?
N5 C3 C30 C10 3.0(9) . . . . ?
N5 C3 C30 C20 -118.0(7) . . . . ?
N5 C3 C30 C21 124.9(6) . . . . ?
N5 C3 C30 C44 -23(2) . . . . ?
N5 C3 C30 C45 -134(2) . . . . ?
N5 C3 C30 C46 110(2) . . . . ?
N5 C4 C6 C2 -0.2(4) . . . . ?
N5 C4 C6 B1 177.2(3) . . . . ?
N6 C8 C48 C19 79.1(6) . . . . ?
N6 C8 C48 C24 -43.9(6) . . . . ?
N6 C8 C48 C25 -161.5(6) . . . . ?
N6 C8 C48 C34 -101.0(10) . . . . ?
N6 C8 C48 C35 139.0(9) . . . . ?
N6 C8 C48 C36 18.8(10) . . . . ?
C6 C2 N4 C3 0.4(5) . . . . ?
C6 C4 N5 C3 1.3(5) . . . . ?
N7 C8 C48 C19 -99.9(5) . . . . ?
N7 C8 C48 C24 137.1(5) . . . . ?
N7 C8 C48 C25 19.5(6) . . . . ?
N7 C8 C48 C34 80.0(10) . . . . ?
N7 C8 C48 C35 -40.0(9) . . . . ?
N7 C8 C48 C36 -160.2(9) . . . . ?
C7 C5 C9 N7 -0.8(5) . . . . ?
C7 C5 B1 C6 -31.1(4) . . . . ?
C7 C5 B1 C11 87.0(4) . . . . ?
C7 C5 B1 C15 -154.7(4) . . . . ?
C7 N6 C8 N7 0.6(7) . . . . ?
C7 N6 C8 C48 -178.4(4) . . . . ?
N8 C17 C23 C1 74.8(5) . . . . ?
N8 C17 C23 C28 -44.7(4) . . . . ?
N8 C17 C23 C29 -162.3(4) . . . . ?
N8 C17 C23 C41 111.3(14) . . . . ?
N8 C17 C23 C42 -0.8(12) . . . . ?
N8 C17 C23 C43 -128.1(15) . . . . ?
C8 N6 C7 C5 -1.8(8) . . . . ?
C8 N7 C9 C5 -0.2(5) . . . . ?
C9 C5 C7 N6 1.8(7) . . . . ?
C9 C5 B1 C6 149.0(3) . . . . ?
C9 C5 B1 C11 -92.8(3) . . . . ?
C9 C5 B1 C15 25.4(4) . . . . ?
C9 N7 C8 N6 0.4(6) . . . . ?
C9 N7 C8 C48 179.3(3) . . . . ?
C12 N3 C13 N2 2.5(5) . . . . ?
C12 N3 C13 C49 -179.3(3) . . . . ?
C12 C11 C14 N2 2.6(5) . . . . ?
C12 C11 B1 C5 -160.5(3) . . . . ?
C12 C11 B1 C6 -42.1(3) . . . . ?
C12 C11 B1 C15 80.4(3) . . . . ?
C13 N2 C14 C11 -1.3(6) . . . . ?
C13 N3 C12 C11 -0.9(5) . . . . ?
C14 N2 C13 N3 -1.5(6) . . . . ?
C14 N2 C13 C49 -179.7(3) . . . . ?
C14 C11 C12 N3 -1.5(5) . . . . ?
C14 C11 B1 C5 24.7(4) . . . . ?
C14 C11 B1 C6 143.1(3) . . . . ?
C14 C11 B1 C15 -94.4(3) . . . . ?
C16 N8 C17 N1 -5.8(4) . . . . ?
C16 N8 C17 C23 174.9(3) . . . . ?
C16 C15 C18 N1 -4.9(5) . . . . ?
C16 C15 B1 C5 49.7(3) . . . . ?
C16 C15 B1 C6 -70.6(3) . . . . ?
C16 C15 B1 C11 170.7(2) . . . . ?
C17 N1 C18 C15 1.1(6) . . . . ?
C17 N8 C16 C15 1.5(4) . . . . ?
C18 N1 C17 N8 4.4(5) . . . . ?
C18 N1 C17 C23 -176.3(3) . . . . ?
C18 C15 C16 N8 3.4(4) . . . . ?
C18 C15 B1 C5 -124.9(3) . . . . ?
C18 C15 B1 C6 114.8(3) . . . . ?
C18 C15 B1 C11 -3.9(4) . . . . ?
C30 C3 N4 C2 -178.0(3) . . . . ?
C30 C3 N5 C4 177.1(3) . . . . ?
C51 C50 C37 C47 -128(5) . . . . ?
B1 C5 C7 N6 -178.0(4) . . . . ?
B1 C5 C9 N7 179.1(3) . . . . ?
B1 C11 C12 N3 -176.9(3) . . . . ?
B1 C11 C14 N2 177.9(3) . . . . ?
B1 C15 C16 N8 -171.7(2) . . . . ?
B1 C15 C18 N1 170.3(3) . . . . ?
C37 C50 C51 C52 53(3) . . . . ?
C37 C39 C40 C38 178(3) . . . . ?
C47 C37 C39 C40 178(2) . . . . ?
